data_4118456
loop_
_publ_author_name
'Ba L. Tran'
'Balazs Pinter'
'Adam J. Nichols'
'Felicia T. Konopka'
'Rick Thompson'
'Chun-Hsing Chen'
'J. Krzystek'
'Andrew Ozarowski'
'Joshua Telser'
'Mu-Hyun Baik'
'Karsten Meyer'
'Daniel J. Mindiola'

_publ_section_title
;
 A Planar Three-Coordinate Vanadium(II) Complex and the Study of Terminal
 Vanadium Nitrides from N2: A Kinetic or Thermodynamic Impediment to N-N
 Bond Cleavage?
;
_journal_name_full 'Journal of the American Chemical Society'
_journal_page_first 13035
_journal_page_last 13045
_journal_paper_doi 10.1021/ja303360v
_journal_volume 134
_journal_year 2012
_chemical_formula_moiety 'C52 H78 N4 O2.00 V1'
_chemical_formula_sum 'C52 H78 N4 O2 V'
_chemical_formula_weight 842.16
_space_group_IT_number 14
_symmetry_cell_setting monoclinic
_symmetry_space_group_name_Hall '-P 2yn'
_symmetry_space_group_name_H-M 'P 1 21/n 1'
_atom_sites_solution_hydrogens geom
_atom_sites_solution_primary direct
_audit_creation_date 10-06-21
_audit_creation_method CRYSTALS_ver_14.06
_cell_angle_alpha 90
_cell_angle_beta 96.580(7)
_cell_angle_gamma 90
_cell_formula_units_Z 4
_cell_length_a 13.409(5)
_cell_length_b 19.013(7)
_cell_length_c 19.713(7)
_cell_measurement_reflns_used 5025
_cell_measurement_temperature 150
_cell_measurement_theta_max 24
_cell_measurement_theta_min 3
_cell_volume 4993(3)
_computing_cell_refinement 'Apex2 (Bruker AXS, 2006)'
_computing_data_collection 'Apex2 (Bruker AXS, 2006)'
_computing_data_reduction 'Apex2 (Bruker AXS, 2006)'
_computing_molecular_graphics 'CAMERON (Watkin et al., 1996)'
_computing_publication_material 'CRYSTALS (Betteridge et al., 2003)'
_computing_structure_refinement 'CRYSTALS (Betteridge et al., 2003)'
_computing_structure_solution 'SIR92 (Altomare et al., 1994)'
_diffrn_ambient_temperature 150
_diffrn_measured_fraction_theta_full 0.965
_diffrn_measured_fraction_theta_max 0.965
_diffrn_measurement_device Area
_diffrn_measurement_device_type 'Bruker Kappa Apex2'
_diffrn_measurement_method '\f & \w scans'
_diffrn_radiation_monochromator graphite
_diffrn_radiation_type 'Mo K\a'
_diffrn_radiation_wavelength 0.71073
_diffrn_reflns_av_R_equivalents 0.067
_diffrn_reflns_limit_h_max 15
_diffrn_reflns_limit_h_min -15
_diffrn_reflns_limit_k_max 22
_diffrn_reflns_limit_k_min -21
_diffrn_reflns_limit_l_max 13
_diffrn_reflns_limit_l_min -23
_diffrn_reflns_number 31646
_diffrn_reflns_theta_full 25.088
_diffrn_reflns_theta_max 25.088
_diffrn_reflns_theta_min 1.493
_diffrn_standards_number 0
_exptl_absorpt_coefficient_mu 0.240
_exptl_absorpt_correction_T_max 0.97
_exptl_absorpt_correction_T_min 0.93
_exptl_absorpt_correction_type sphere
_exptl_absorpt_process_details 'USER DEFINED ABSORPTION METHOD'
_exptl_crystal_colour black
_exptl_crystal_density_diffrn 1.120
_exptl_crystal_description prism
_exptl_crystal_F_000 1828.000
_exptl_crystal_size_max 0.597
_exptl_crystal_size_mid 0.288
_exptl_crystal_size_min 0.120
_refine_diff_density_max 0.84
_refine_diff_density_min -1.13
_refine_ls_extinction_method none
_refine_ls_goodness_of_fit_ref 1.0071
_refine_ls_hydrogen_treatment none
_refine_ls_matrix_type full
_refine_ls_number_parameters 540
_refine_ls_number_reflns 8568
_refine_ls_number_restraints 33
_refine_ls_R_factor_all 0.1067
_refine_ls_R_factor_gt 0.0550
_refine_ls_shift/su_max 0.0232493
_refine_ls_shift/su_mean 0.0005965
_refine_ls_structure_factor_coef Fsqd
_refine_ls_weighting_details
;
 Method= Modified Sheldrick 
 w=1/[\s^2^(F^2^) + ( 0.07P)^2^ + 3.73P] 
 ,where P=(max(Fo^2^,0) + 2Fc^2^)/3 
;
_refine_ls_weighting_scheme calc
_refine_ls_wR_factor_all 0.1419
_refine_ls_wR_factor_gt 0.1235
_refine_ls_wR_factor_ref 0.1419
_reflns_limit_h_max 15
_reflns_limit_h_min -15
_reflns_limit_k_max 22
_reflns_limit_k_min 0
_reflns_limit_l_max 23
_reflns_limit_l_min 0
_reflns_number_gt 4910
_reflns_number_total 8568
_reflns_threshold_expression I>2.0\s(I)
_oxford_diffrn_Wilson_B_factor 2.21
_oxford_diffrn_Wilson_scale 140.60
_oxford_refine_ls_r_factor_ref 0.1067
_oxford_refine_ls_scale 0.08530(2)
_oxford_reflns_number_all 8568
_oxford_reflns_threshold_expression_ref I>-10.0\s(I)
_oxford_structure_analysis_title 'mo_10060_0m in P2(1)/n'
_cod_data_source_file ja303360v_si_002.cif
_cod_data_source_block 10060
_cod_original_sg_symbol_H-M 'P 1 21/n 1 '
_cod_original_formula_sum 'C52 H78 N4 O2.00 V1'
_cod_database_code 4118456

loop_
_symmetry_equiv_pos_as_xyz
x,y,z
-x,-y,-z
-x+1/2,y+1/2,-z+1/2
x+1/2,-y+1/2,z+1/2

loop_
_atom_site_label
_atom_site_type_symbol
_atom_site_fract_x
_atom_site_fract_y
_atom_site_fract_z
_atom_site_U_iso_or_equiv
_atom_site_occupancy
_atom_site_adp_type
_atom_site_refinement_flags_posn
_atom_site_refinement_flags_adp
_atom_site_refinement_flags_occupancy
_atom_site_disorder_assembly
_atom_site_disorder_group
V1 V 0.81256(4) 0.28566(3) 0.42216(2) 0.0252 1.0000 Uani . . . . .
O1 O 0.68944(15) 0.23357(11) 0.42232(10) 0.0310 1.0000 Uani . . . . .
O2 O 0.8421 0.5605 0.7926 0.0809 0.637(5) Uani D U P 1 2
O21 O 0.8330(7) 0.6097(5) 0.8032(5) 0.092(3) 0.363(5) Uiso D U P 1 1
N1 N 0.82500(18) 0.38595(13) 0.38529(11) 0.0252 1.0000 Uani . . . . .
N2 N 0.94547(18) 0.26246(13) 0.38422(12) 0.0264 1.0000 Uani . . . . .
N3 N 0.84365(18) 0.29045(13) 0.52871(12) 0.0286 1.0000 Uani . . . . .
N4 N 0.8887(2) 0.32471(15) 0.74034(13) 0.0388 1.0000 Uani . . . . .
C1 C 0.7325(2) 0.42499(15) 0.38315(15) 0.0273 1.0000 Uani . . . . .
C2 C 0.6536(2) 0.40787(16) 0.33246(15) 0.0280 1.0000 Uani . . . . .
C3 C 0.5655(3) 0.44562(17) 0.33045(16) 0.0371 1.0000 Uani . . . . .
C4 C 0.5525(3) 0.49776(18) 0.37795(18) 0.0422 1.0000 Uani . . . . .
C5 C 0.6289(3) 0.51254(18) 0.42809(17) 0.0396 1.0000 Uani . . . . .
C6 C 0.7203(2) 0.47708(16) 0.43219(16) 0.0324 1.0000 Uani . . . . .
C7 C 0.6642(2) 0.34987(16) 0.28055(15) 0.0322 1.0000 Uani . . . . .
C8 C 0.5672(3) 0.3112(2) 0.25879(18) 0.0480 1.0000 Uani . . . . .
C9 C 0.7104(3) 0.3779(2) 0.21907(17) 0.0491 1.0000 Uani . . . . .
C10 C 0.8013(3) 0.49558(18) 0.48930(16) 0.0397 1.0000 Uani . . . . .
C11 C 0.8291(3) 0.57434(19) 0.4888(2) 0.0538 1.0000 Uani . . . . .
C12 C 0.7688(3) 0.4762(2) 0.55845(17) 0.0495 1.0000 Uani . . . . .
C13 C 0.9018(2) 0.41499(16) 0.35783(14) 0.0290 1.0000 Uani . . . . .
C14 C 0.9900(2) 0.37870(18) 0.35080(15) 0.0321 1.0000 Uani . . . . .
C15 C 1.0095(2) 0.30694(17) 0.35942(15) 0.0307 1.0000 Uani . . . . .
C16 C 0.8952(3) 0.48925(17) 0.33143(17) 0.0430 1.0000 Uani . . . . .
C17 C 1.1073(2) 0.28067(19) 0.33780(19) 0.0461 1.0000 Uani . . . . .
C18 C 0.9641(2) 0.18869(17) 0.37843(16) 0.0327 1.0000 Uani . . . . .
C19 C 0.9246(3) 0.15270(17) 0.31879(17) 0.0377 1.0000 Uani . . . . .
C20 C 0.9424(3) 0.08126(19) 0.3139(2) 0.0521 1.0000 Uani . . . . .
C21 C 0.9965(3) 0.0451(2) 0.3658(2) 0.0608 1.0000 Uani . . . . .
C22 C 1.0337(3) 0.0797(2) 0.4238(2) 0.0529 1.0000 Uani . . . . .
C23 C 1.0196(2) 0.15156(19) 0.43212(17) 0.0397 1.0000 Uani . . . . .
C24 C 0.8655(3) 0.19105(19) 0.25949(17) 0.0451 1.0000 Uani . . . . .
C25 C 0.7588(3) 0.1645(2) 0.2465(2) 0.0727 1.0000 Uani . . . . .
C26 C 0.9171(4) 0.1854(3) 0.1944(2) 0.0796 1.0000 Uani . . . . .
C27 C 1.0640(3) 0.1882(2) 0.49682(18) 0.0481 1.0000 Uani . . . . .
C28 C 1.1790(3) 0.1828(3) 0.5070(2) 0.0821 1.0000 Uani . . . . .
C29 C 1.0216(3) 0.1590(2) 0.55918(19) 0.0576 1.0000 Uani . . . . .
C30 C 0.6118(2) 0.19532(16) 0.43771(14) 0.0254 1.0000 Uani . . . . .
C31 C 0.5222(2) 0.22824(16) 0.45146(14) 0.0283 1.0000 Uani . . . . .
C32 C 0.4427(2) 0.18614(19) 0.46635(16) 0.0381 1.0000 Uani . . . . .
C33 C 0.4489(3) 0.11377(19) 0.46722(17) 0.0410 1.0000 Uani . . . . .
C34 C 0.5367(3) 0.08234(17) 0.45449(16) 0.0367 1.0000 Uani . . . . .
C35 C 0.6186(2) 0.12067(16) 0.43955(14) 0.0273 1.0000 Uani . . . . .
C36 C 0.5142(2) 0.30750(17) 0.45187(17) 0.0340 1.0000 Uani . . . . .
C37 C 0.5389(3) 0.3371(2) 0.52321(19) 0.0549 1.0000 Uani . . . . .
C38 C 0.4125(3) 0.33560(19) 0.42128(19) 0.0486 1.0000 Uani . . . . .
C39 C 0.7154(3) 0.08493(16) 0.42710(17) 0.0378 1.0000 Uani . . . . .
C40 C 0.7001(3) 0.0218(2) 0.3804(2) 0.0711 1.0000 Uani . . . . .
C41 C 0.7751(3) 0.0633(2) 0.4942(2) 0.0611 1.0000 Uani . . . . .
C42 C 0.9209(2) 0.32926(17) 0.55895(16) 0.0336 1.0000 Uani . . . . .
C43 C 0.9401(2) 0.34072(17) 0.62734(16) 0.0335 1.0000 Uani . . . . .
C44 C 0.8761(2) 0.31177(17) 0.67208(16) 0.0321 1.0000 Uani . . . . .
C45 C 0.7977(2) 0.26967(17) 0.64157(15) 0.0342 1.0000 Uani . . . . .
C46 C 0.7858(2) 0.26057(17) 0.57258(16) 0.0318 1.0000 Uani . . . . .
C47 C 0.8130(3) 0.3005(2) 0.78232(17) 0.0535 1.0000 Uani . . . . .
C48 C 0.9668(3) 0.37151(18) 0.77122(16) 0.0421 1.0000 Uani . . . . .
C49 C 0.7087(6) 0.4890(5) 0.7396(4) 0.0809 0.637(5) Uani D U P 1 2
C50 C 0.7610(6) 0.5180(5) 0.8016(4) 0.0809 0.637(5) Uani D U P 1 2
C51 C 0.9015(4) 0.5887(3) 0.8509(2) 0.0809 1.0000 Uani D U . . .
C52 C 0.9727(6) 0.6420(5) 0.8470(4) 0.0809 0.637(5) Uani D U P 1 2
C491 C 0.7027(13) 0.5482(11) 0.7495(9) 0.126(7) 0.363(5) Uiso D U P 1 1
C501 C 0.7644(17) 0.5620(14) 0.8010(11) 0.190(12) 0.363(5) Uiso D U P 1 1
C521 C 1.0010(11) 0.6089(9) 0.8372(8) 0.094(5) 0.363(5) Uiso D U P 1 1
H31 H 0.5124 0.4349 0.2969 0.0441 1.0000 Uiso R . . . .
H41 H 0.4914 0.5227 0.3763 0.0506 1.0000 Uiso R . . . .
H51 H 0.6201 0.5478 0.4605 0.0464 1.0000 Uiso R . . . .
H71 H 0.7106 0.3166 0.3031 0.0378 1.0000 Uiso R . . . .
H81 H 0.5807 0.2729 0.2274 0.0700 1.0000 Uiso R . . . .
H82 H 0.5412 0.2906 0.2978 0.0710 1.0000 Uiso R . . . .
H83 H 0.5174 0.3431 0.2368 0.0707 1.0000 Uiso R . . . .
H91 H 0.7181 0.3398 0.1874 0.0723 1.0000 Uiso R . . . .
H92 H 0.7748 0.3990 0.2329 0.0720 1.0000 Uiso R . . . .
H93 H 0.6668 0.4130 0.1961 0.0724 1.0000 Uiso R . . . .
H101 H 0.8610 0.4682 0.4818 0.0470 1.0000 Uiso R . . . .
H111 H 0.8840 0.5820 0.5240 0.0801 1.0000 Uiso R . . . .
H112 H 0.7732 0.6027 0.4977 0.0795 1.0000 Uiso R . . . .
H113 H 0.8494 0.5877 0.4454 0.0803 1.0000 Uiso R . . . .
H121 H 0.8221 0.4865 0.5942 0.0738 1.0000 Uiso R . . . .
H122 H 0.7098 0.5023 0.5669 0.0742 1.0000 Uiso R . . . .
H123 H 0.7533 0.4260 0.5602 0.0735 1.0000 Uiso R . . . .
H141 H 1.0414 0.4060 0.3365 0.0378 1.0000 Uiso R . . . .
H161 H 0.9450 0.4968 0.3022 0.0626 1.0000 Uiso R . . . .
H162 H 0.9037 0.5219 0.3693 0.0637 1.0000 Uiso R . . . .
H163 H 0.8312 0.4964 0.3066 0.0636 1.0000 Uiso R . . . .
H171 H 1.1429 0.3169 0.3173 0.0681 1.0000 Uiso R . . . .
H172 H 1.1511 0.2617 0.3746 0.0684 1.0000 Uiso R . . . .
H173 H 1.0936 0.2444 0.3050 0.0685 1.0000 Uiso R . . . .
H201 H 0.9153 0.0571 0.2744 0.0632 1.0000 Uiso R . . . .
H211 H 1.0077 -0.0028 0.3608 0.0731 1.0000 Uiso R . . . .
H221 H 1.0701 0.0549 0.4591 0.0644 1.0000 Uiso R . . . .
H241 H 0.8648 0.2404 0.2717 0.0538 1.0000 Uiso R . . . .
H251 H 0.7225 0.1906 0.2092 0.1096 1.0000 Uiso R . . . .
H252 H 0.7257 0.1712 0.2878 0.1099 1.0000 Uiso R . . . .
H253 H 0.7593 0.1153 0.2356 0.1094 1.0000 Uiso R . . . .
H261 H 0.8803 0.2141 0.1583 0.1186 1.0000 Uiso R . . . .
H262 H 0.9863 0.2006 0.2025 0.1189 1.0000 Uiso R . . . .
H263 H 0.9145 0.1364 0.1801 0.1188 1.0000 Uiso R . . . .
H271 H 1.0457 0.2377 0.4933 0.0571 1.0000 Uiso R . . . .
H281 H 1.2041 0.2112 0.5461 0.1213 1.0000 Uiso R . . . .
H282 H 1.1989 0.1347 0.5165 0.1215 1.0000 Uiso R . . . .
H283 H 1.2078 0.1989 0.4677 0.1215 1.0000 Uiso R . . . .
H291 H 1.0486 0.1861 0.5983 0.0859 1.0000 Uiso R . . . .
H292 H 1.0409 0.1099 0.5662 0.0854 1.0000 Uiso R . . . .
H293 H 0.9486 0.1631 0.5536 0.0852 1.0000 Uiso R . . . .
H321 H 0.3835 0.2079 0.4759 0.0461 1.0000 Uiso R . . . .
H331 H 0.3946 0.0865 0.4768 0.0488 1.0000 Uiso R . . . .
H341 H 0.5407 0.0333 0.4550 0.0441 1.0000 Uiso R . . . .
H361 H 0.5618 0.3269 0.4242 0.0414 1.0000 Uiso R . . . .
H371 H 0.5388 0.3877 0.5213 0.0813 1.0000 Uiso R . . . .
H372 H 0.6042 0.3212 0.5434 0.0820 1.0000 Uiso R . . . .
H373 H 0.4886 0.3217 0.5513 0.0818 1.0000 Uiso R . . . .
H381 H 0.4137 0.3867 0.4186 0.0713 1.0000 Uiso R . . . .
H382 H 0.3613 0.3222 0.4496 0.0715 1.0000 Uiso R . . . .
H383 H 0.3946 0.3175 0.3764 0.0724 1.0000 Uiso R . . . .
H391 H 0.7558 0.1196 0.4066 0.0449 1.0000 Uiso R . . . .
H401 H 0.7653 0.0039 0.3709 0.1049 1.0000 Uiso R . . . .
H402 H 0.6639 -0.0146 0.4013 0.1047 1.0000 Uiso R . . . .
H403 H 0.6628 0.0356 0.3383 0.1050 1.0000 Uiso R . . . .
H411 H 0.8389 0.0433 0.4852 0.0918 1.0000 Uiso R . . . .
H412 H 0.7870 0.1025 0.5244 0.0923 1.0000 Uiso R . . . .
H413 H 0.7375 0.0281 0.5160 0.0914 1.0000 Uiso R . . . .
H421 H 0.9636 0.3512 0.5294 0.0392 1.0000 Uiso R . . . .
H431 H 0.9956 0.3682 0.6445 0.0397 1.0000 Uiso R . . . .
H451 H 0.7539 0.2469 0.6681 0.0411 1.0000 Uiso R . . . .
H461 H 0.7323 0.2313 0.5529 0.0387 1.0000 Uiso R . . . .
H471 H 0.8353 0.3137 0.8292 0.0795 1.0000 Uiso R . . . .
H472 H 0.8087 0.2497 0.7788 0.0795 1.0000 Uiso R . . . .
H473 H 0.7491 0.3228 0.7673 0.0799 1.0000 Uiso R . . . .
H481 H 0.9710 0.3685 0.8201 0.0628 1.0000 Uiso R . . . .
H482 H 1.0309 0.3602 0.7574 0.0626 1.0000 Uiso R . . . .
H483 H 0.9499 0.4192 0.7578 0.0627 1.0000 Uiso R . . . .
H491 H 0.6525 0.4616 0.7491 0.1209 0.637(5) Uiso R . P 1 2
H492 H 0.6885 0.5265 0.7094 0.1209 0.637(5) Uiso R . P 1 2
H493 H 0.7519 0.4589 0.7179 0.1212 0.637(5) Uiso R . P 1 2
H511 H 0.8552 0.6060 0.8799 0.0971 0.637(5) Uiso R . P 1 2
H512 H 0.9371 0.5499 0.8722 0.0971 0.637(5) Uiso R . P 1 2
H513 H 0.8893 0.6093 0.8930 0.0971 0.363(5) Uiso R . P 1 1
H514 H 0.8986 0.5389 0.8545 0.0971 0.363(5) Uiso R . P 1 1
H4911 H 0.6616 0.5099 0.7599 0.1531 0.363(5) Uiso R . P 1 1
H4912 H 0.6620 0.5885 0.7387 0.1531 0.363(5) Uiso R . P 1 1
H4913 H 0.7371 0.5363 0.7116 0.1531 0.363(5) Uiso R . P 1 1
H501 H 0.7143 0.5450 0.8234 0.0970 0.637(5) Uiso R . P 1 2
H502 H 0.7845 0.4799 0.8304 0.0970 0.637(5) Uiso R . P 1 2
H5011 H 0.7256 0.5716 0.8373 0.2290 0.363(5) Uiso R . P 1 1
H5012 H 0.8007 0.5195 0.8102 0.2290 0.363(5) Uiso R . P 1 1
H5211 H 1.0500 0.5932 0.8726 0.1082 0.363(5) Uiso R . P 1 1
H5212 H 1.0037 0.6587 0.8340 0.1082 0.363(5) Uiso R . P 1 1
H5213 H 1.0142 0.5887 0.7950 0.1082 0.363(5) Uiso R . P 1 1
H521 H 1.0035 0.6526 0.8916 0.0971 0.637(5) Uiso R . P 1 2
H522 H 0.9403 0.6829 0.8274 0.0971 0.637(5) Uiso R . P 1 2
H523 H 1.0224 0.6270 0.8195 0.0971 0.637(5) Uiso R . P 1 2

loop_
_atom_site_aniso_label
_atom_site_aniso_U_11
_atom_site_aniso_U_22
_atom_site_aniso_U_33
_atom_site_aniso_U_23
_atom_site_aniso_U_13
_atom_site_aniso_U_12
V1 0.0299(3) 0.0225(3) 0.0248(3) 0.0024(2) 0.0095(2) 0.0012(2)
O1 0.0301(12) 0.0273(13) 0.0372(12) 0.0000(9) 0.0109(10) -0.0009(10)
O2 0.0809 0.0809 0.0809 0.0000 0.0093 0.0000
N1 0.0287(14) 0.0235(14) 0.0242(13) -0.0025(11) 0.0065(11) -0.0011(12)
N2 0.0302(14) 0.0251(15) 0.0248(13) 0.0020(11) 0.0065(11) 0.0052(12)
N3 0.0276(13) 0.0296(15) 0.0299(14) 0.0034(12) 0.0090(11) -0.0037(13)
N4 0.0395(16) 0.0479(19) 0.0290(15) 0.0011(13) 0.0033(13) -0.0074(14)
C1 0.0310(17) 0.0216(17) 0.0303(17) 0.0034(13) 0.0084(14) 0.0021(14)
C2 0.0366(18) 0.0199(17) 0.0273(16) 0.0054(13) 0.0024(15) 0.0005(14)
C3 0.044(2) 0.0301(19) 0.0358(19) 0.0063(15) -0.0005(16) -0.0027(17)
C4 0.042(2) 0.032(2) 0.052(2) 0.0046(17) 0.0054(18) 0.0110(17)
C5 0.045(2) 0.031(2) 0.044(2) -0.0081(16) 0.0086(17) 0.0072(17)
C6 0.0383(19) 0.0241(18) 0.0354(18) -0.0017(14) 0.0072(15) -0.0006(15)
C7 0.042(2) 0.0257(18) 0.0281(16) 0.0039(14) 0.0013(15) -0.0007(16)
C8 0.059(2) 0.048(2) 0.038(2) -0.0093(17) 0.0084(18) -0.018(2)
C9 0.052(2) 0.059(3) 0.0358(19) -0.0041(18) 0.0060(17) -0.015(2)
C10 0.041(2) 0.040(2) 0.0379(19) -0.0134(16) 0.0036(16) 0.0020(17)
C11 0.056(2) 0.047(3) 0.058(2) -0.0196(19) 0.004(2) -0.008(2)
C12 0.052(2) 0.054(2) 0.042(2) -0.0120(18) 0.0046(18) 0.008(2)
C13 0.0382(19) 0.0264(18) 0.0224(16) -0.0036(13) 0.0035(14) -0.0062(15)
C14 0.0319(18) 0.034(2) 0.0313(17) 0.0012(15) 0.0097(14) -0.0075(16)
C15 0.0278(17) 0.038(2) 0.0271(17) -0.0016(14) 0.0076(14) 0.0011(15)
C16 0.057(2) 0.030(2) 0.044(2) 0.0036(16) 0.0145(18) -0.0064(18)
C17 0.039(2) 0.044(2) 0.059(2) 0.0029(19) 0.0228(17) 0.0010(18)
C18 0.0325(18) 0.0285(18) 0.0399(19) 0.0032(15) 0.0169(15) 0.0075(15)
C19 0.049(2) 0.026(2) 0.0400(19) -0.0012(16) 0.0153(17) 0.0086(17)
C20 0.071(3) 0.034(2) 0.056(2) -0.0060(19) 0.028(2) 0.009(2)
C21 0.076(3) 0.031(2) 0.082(3) 0.002(2) 0.039(3) 0.016(2)
C22 0.054(2) 0.041(2) 0.069(3) 0.023(2) 0.027(2) 0.023(2)
C23 0.0332(19) 0.041(2) 0.047(2) 0.0136(17) 0.0163(16) 0.0132(17)
C24 0.067(3) 0.031(2) 0.038(2) -0.0106(16) 0.0095(19) 0.0044(19)
C25 0.074(3) 0.075(3) 0.065(3) 0.007(2) -0.011(2) -0.015(3)
C26 0.113(4) 0.080(3) 0.051(3) 0.008(2) 0.030(3) 0.012(3)
C27 0.039(2) 0.058(3) 0.046(2) 0.0150(19) 0.0031(17) 0.0111(19)
C28 0.042(3) 0.131(5) 0.074(3) 0.028(3) 0.007(2) 0.009(3)
C29 0.059(3) 0.066(3) 0.048(2) 0.017(2) 0.007(2) 0.011(2)
C30 0.0277(17) 0.0291(19) 0.0197(15) 0.0008(13) 0.0041(13) -0.0034(14)
C31 0.0306(17) 0.0307(19) 0.0244(15) 0.0023(13) 0.0068(13) 0.0022(15)
C32 0.0331(19) 0.042(2) 0.041(2) 0.0085(16) 0.0135(16) 0.0003(16)
C33 0.039(2) 0.037(2) 0.049(2) 0.0122(17) 0.0144(17) -0.0079(18)
C34 0.048(2) 0.0248(19) 0.0384(19) 0.0103(15) 0.0107(17) -0.0030(17)
C35 0.0342(17) 0.0262(18) 0.0221(16) 0.0017(13) 0.0054(13) 0.0011(15)
C36 0.0312(18) 0.0314(19) 0.0419(19) -0.0013(15) 0.0145(15) 0.0041(15)
C37 0.059(3) 0.048(3) 0.055(2) -0.0165(19) -0.005(2) 0.019(2)
C38 0.053(2) 0.039(2) 0.053(2) 0.0006(18) 0.0018(19) 0.0118(19)
C39 0.044(2) 0.0194(18) 0.053(2) 0.0046(16) 0.0215(17) 0.0062(16)
C40 0.079(3) 0.054(3) 0.086(3) -0.025(2) 0.033(3) 0.004(2)
C41 0.046(2) 0.062(3) 0.074(3) 0.012(2) 0.002(2) 0.016(2)
C42 0.0323(18) 0.037(2) 0.0336(18) 0.0065(15) 0.0113(15) -0.0012(16)
C43 0.0308(18) 0.034(2) 0.0351(18) 0.0003(15) 0.0029(15) -0.0054(15)
C44 0.0342(18) 0.0338(19) 0.0283(17) 0.0048(14) 0.0039(15) 0.0005(15)
C45 0.0329(18) 0.040(2) 0.0301(17) 0.0070(15) 0.0075(14) -0.0074(16)
C46 0.0294(17) 0.0306(18) 0.0359(18) 0.0017(14) 0.0059(15) -0.0028(15)
C47 0.055(2) 0.078(3) 0.0290(18) 0.0021(18) 0.0109(17) -0.018(2)
C48 0.045(2) 0.044(2) 0.0356(19) -0.0008(16) 0.0003(16) -0.0067(18)
C49 0.08086(14) 0.08090(14) 0.08086(14) 0.00001(14) 0.00927(14) 0.00004(14)
C50 0.08086(10) 0.08088(10) 0.08086(10) 0.00001(10) 0.00926(10) 0.00003(10)
C51 0.08095(10) 0.08092(10) 0.08089(10) 0.00001(10) 0.00922(10) 0.00002(10)
C52 0.08097(14) 0.08093(14) 0.08089(14) 0.00002(14) 0.00921(14) 0.00003(14)

loop_
_atom_type_symbol
_atom_type_scat_dispersion_real
_atom_type_scat_dispersion_imag
_atom_type_scat_Cromer_Mann_a1
_atom_type_scat_Cromer_Mann_b1
_atom_type_scat_Cromer_Mann_a2
_atom_type_scat_Cromer_Mann_b2
_atom_type_scat_Cromer_Mann_a3
_atom_type_scat_Cromer_Mann_b3
_atom_type_scat_Cromer_Mann_a4
_atom_type_scat_Cromer_Mann_b4
_atom_type_scat_Cromer_Mann_c
_atom_type_scat_source
C 0.0033 0.0016 2.3100 20.8439 1.0200 10.2075 1.5886 0.5687 0.8650 51.6512 0.2156 'International Tables Vol C 4.2.6.8 and 6.1.1.4'
H 0.0000 0.0000 0.4930 10.5109 0.3229 26.1257 0.1402 3.1424 0.0408 57.7998 0.0030 'International Tables Vol C 4.2.6.8 and 6.1.1.4'
N 0.0061 0.0033 12.2126 0.0057 3.1322 9.8933 2.0125 28.9975 1.1663 0.5826 -11.5290 'International Tables Vol C 4.2.6.8 and 6.1.1.4'
O 0.0106 0.0060 3.0485 13.2771 2.2868 5.7011 1.5463 0.3239 0.8670 32.9089 0.2508 'International Tables Vol C 4.2.6.8 and 6.1.1.4'
V 0.3005 0.5294 10.2971 6.8657 7.3511 0.4385 2.0703 26.8938 2.0571 102.4780 1.2199 'International Tables Vol C 4.2.6.8 and 6.1.1.4'

loop_
_geom_angle_atom_site_label_1
_geom_angle_atom_site_label_2
_geom_angle_atom_site_label_3
_geom_angle
_geom_angle_publ_flag
O1 V1 N1 125.62(9) yes
O1 V1 N2 131.97(10) yes
N1 V1 N2 87.79(10) yes
O1 V1 N3 95.33(9) yes
N1 V1 N3 107.41(10) yes
N2 V1 N3 107.00(10) yes
V1 O1 C30 166.66(19) yes
C50 O2 C51 119.4(4) yes
C51 O21 C501 104.50(5) yes
V1 N1 C1 112.55(18) yes
V1 N1 C13 128.7(2) yes
C1 N1 C13 118.4(2) yes
V1 N2 C15 128.0(2) yes
V1 N2 C18 113.92(19) yes
C15 N2 C18 117.7(2) yes
V1 N3 C42 121.31(19) yes
V1 N3 C46 124.1(2) yes
C42 N3 C46 114.4(3) yes
C44 N4 C47 119.3(3) yes
C44 N4 C48 121.8(3) yes
C47 N4 C48 118.1(3) yes
N1 C1 C2 118.4(3) yes
N1 C1 C6 120.6(3) yes
C2 C1 C6 121.0(3) yes
C1 C2 C3 118.1(3) yes
C1 C2 C7 121.7(3) yes
C3 C2 C7 120.2(3) yes
C2 C3 C4 121.7(3) yes
C2 C3 H31 119.1 no
C4 C3 H31 119.1 no
C3 C4 C5 119.5(3) yes
C3 C4 H41 120.7 no
C5 C4 H41 119.8 no
C4 C5 C6 121.5(3) yes
C4 C5 H51 119.6 no
C6 C5 H51 118.8 no
C1 C6 C5 118.1(3) yes
C1 C6 C10 123.0(3) yes
C5 C6 C10 118.8(3) yes
C2 C7 C8 113.6(3) yes
C2 C7 C9 111.1(3) yes
C8 C7 C9 111.1(3) yes
C2 C7 H71 105.8 no
C8 C7 H71 107.5 no
C9 C7 H71 107.4 no
C7 C8 H81 108.9 no
C7 C8 H82 110.5 no
H81 C8 H82 108.0 no
C7 C8 H83 110.4 no
H81 C8 H83 110.5 no
H82 C8 H83 108.5 no
C7 C9 H91 109.6 no
C7 C9 H92 110.8 no
H91 C9 H92 109.6 no
C7 C9 H93 109.7 no
H91 C9 H93 108.4 no
H92 C9 H93 108.7 no
C6 C10 C11 111.9(3) yes
C6 C10 C12 110.8(3) yes
C11 C10 C12 109.5(3) yes
C6 C10 H101 107.0 no
C11 C10 H101 108.3 no
C12 C10 H101 109.2 no
C10 C11 H111 107.9 no
C10 C11 H112 110.6 no
H111 C11 H112 109.4 no
C10 C11 H113 110.8 no
H111 C11 H113 109.2 no
H112 C11 H113 108.9 no
C10 C12 H121 109.9 no
C10 C12 H122 110.9 no
H121 C12 H122 108.9 no
C10 C12 H123 110.5 no
H121 C12 H123 108.4 no
H122 C12 H123 108.3 no
N1 C13 C14 122.6(3) yes
N1 C13 C16 120.7(3) yes
C14 C13 C16 116.6(3) yes
C13 C14 C15 128.5(3) yes
C13 C14 H141 114.9 no
C15 C14 H141 116.6 no
C14 C15 N2 123.0(3) yes
C14 C15 C17 116.4(3) yes
N2 C15 C17 120.6(3) yes
C13 C16 H161 109.7 no
C13 C16 H162 109.8 no
H161 C16 H162 110.2 no
C13 C16 H163 109.1 no
H161 C16 H163 109.0 no
H162 C16 H163 109.0 no
C15 C17 H171 112.0 no
C15 C17 H172 113.0 no
H171 C17 H172 107.6 no
C15 C17 H173 109.1 no
H171 C17 H173 107.6 no
H172 C17 H173 107.3 no
N2 C18 C19 119.3(3) yes
N2 C18 C23 120.8(3) yes
C19 C18 C23 119.9(3) yes
C18 C19 C20 118.9(3) yes
C18 C19 C24 121.4(3) yes
C20 C19 C24 119.7(3) yes
C19 C20 C21 121.4(4) yes
C19 C20 H201 119.0 no
C21 C20 H201 119.6 no
C20 C21 C22 119.8(4) yes
C20 C21 H211 119.4 no
C22 C21 H211 120.8 no
C21 C22 C23 122.0(4) yes
C21 C22 H221 119.6 no
C23 C22 H221 118.4 no
C18 C23 C22 118.1(3) yes
C18 C23 C27 121.6(3) yes
C22 C23 C27 120.3(3) yes
C19 C24 C25 111.7(3) yes
C19 C24 C26 111.4(3) yes
C25 C24 C26 110.2(3) yes
C19 C24 H241 107.0 no
C25 C24 H241 109.3 no
C26 C24 H241 107.1 no
C24 C25 H251 109.9 no
C24 C25 H252 109.1 no
H251 C25 H252 109.1 no
C24 C25 H253 109.4 no
H251 C25 H253 110.2 no
H252 C25 H253 109.2 no
C24 C26 H261 109.4 no
C24 C26 H262 110.9 no
H261 C26 H262 110.2 no
C24 C26 H263 107.8 no
H261 C26 H263 108.9 no
H262 C26 H263 109.6 no
C23 C27 C28 111.9(3) yes
C23 C27 C29 111.5(3) yes
C28 C27 C29 109.5(3) yes
C23 C27 H271 108.2 no
C28 C27 H271 108.4 no
C29 C27 H271 107.3 no
C27 C28 H281 108.6 no
C27 C28 H282 109.9 no
H281 C28 H282 108.2 no
C27 C28 H283 111.4 no
H281 C28 H283 109.2 no
H282 C28 H283 109.4 no
C27 C29 H291 108.1 no
C27 C29 H292 110.3 no
H291 C29 H292 109.2 no
C27 C29 H293 110.2 no
H291 C29 H293 109.2 no
H292 C29 H293 109.9 no
O1 C30 C31 120.5(3) yes
O1 C30 C35 120.1(3) yes
C31 C30 C35 119.4(3) yes
C30 C31 C32 118.4(3) yes
C30 C31 C36 120.4(3) yes
C32 C31 C36 121.1(3) yes
C31 C32 C33 122.0(3) yes
C31 C32 H321 118.5 no
C33 C32 H321 119.5 no
C32 C33 C34 119.1(3) yes
C32 C33 H331 120.7 no
C34 C33 H331 120.2 no
C33 C34 C35 122.1(3) yes
C33 C34 H341 118.9 no
C35 C34 H341 119.0 no
C30 C35 C34 118.9(3) yes
C30 C35 C39 119.9(3) yes
C34 C35 C39 121.2(3) yes
C31 C36 C37 111.5(3) yes
C31 C36 C38 114.1(3) yes
C37 C36 C38 109.1(3) yes
C31 C36 H361 109.2 no
C37 C36 H361 107.3 no
C38 C36 H361 105.3 no
C36 C37 H371 109.6 no
C36 C37 H372 110.9 no
H371 C37 H372 109.0 no
C36 C37 H373 109.2 no
H371 C37 H373 109.0 no
H372 C37 H373 109.2 no
C36 C38 H381 110.5 no
C36 C38 H382 110.0 no
H381 C38 H382 108.2 no
C36 C38 H383 111.0 no
H381 C38 H383 108.3 no
H382 C38 H383 108.7 no
C35 C39 C40 113.4(3) yes
C35 C39 C41 110.9(3) yes
C40 C39 C41 109.6(3) yes
C35 C39 H391 107.0 no
C40 C39 H391 109.3 no
C41 C39 H391 106.4 no
C39 C40 H401 109.4 no
C39 C40 H402 110.5 no
H401 C40 H402 109.7 no
C39 C40 H403 109.3 no
H401 C40 H403 108.7 no
H402 C40 H403 109.2 no
C39 C41 H411 109.4 no
C39 C41 H412 111.2 no
H411 C41 H412 109.4 no
C39 C41 H413 108.9 no
H411 C41 H413 109.0 no
H412 C41 H413 108.8 no
N3 C42 C43 124.9(3) yes
N3 C42 H421 116.7 no
C43 C42 H421 118.3 no
C42 C43 C44 119.8(3) yes
C42 C43 H431 119.9 no
C44 C43 H431 120.3 no
C43 C44 N4 122.2(3) yes
C43 C44 C45 115.8(3) yes
N4 C44 C45 122.0(3) yes
C44 C45 C46 119.9(3) yes
C44 C45 H451 120.8 no
C46 C45 H451 119.3 no
C45 C46 N3 125.1(3) yes
C45 C46 H461 118.5 no
N3 C46 H461 116.4 no
N4 C47 H471 107.5 no
N4 C47 H472 108.3 no
H471 C47 H472 109.5 no
N4 C47 H473 109.7 no
H471 C47 H473 109.9 no
H472 C47 H473 111.7 no
N4 C48 H481 109.9 no
N4 C48 H482 111.8 no
H481 C48 H482 108.7 no
N4 C48 H483 109.0 no
H481 C48 H483 108.5 no
H482 C48 H483 108.9 no
C50 C49 H491 111.1 no
C50 C49 H492 108.7 no
H491 C49 H492 111.0 no
C50 C49 H493 110.5 no
H491 C49 H493 107.2 no
H492 C49 H493 108.3 no
C49 C50 O2 115.2(7) yes
C49 C50 H501 108.0 no
O2 C50 H501 108.0 no
C49 C50 H502 108.1 no
O2 C50 H502 108.0 no
H501 C50 H502 109.5 no
O21 C51 C521 112.0(9) yes
O21 C51 H513 109.1 no
C521 C51 H513 108.0 no
O21 C51 H514 109.3 no
C521 C51 H514 109.0 no
H513 C51 H514 109.5 no
O2 C51 C52 123.3(5) yes
O2 C51 H511 105.9 no
C52 C51 H511 106.1 no
O2 C51 H512 105.7 no
C52 C51 H512 105.9 no
H511 C51 H512 109.5 no
C51 C52 H521 109.2 no
C51 C52 H522 109.3 no
H521 C52 H522 109.5 no
C51 C52 H523 109.9 no
H521 C52 H523 109.5 no
H522 C52 H523 109.5 no
C501 C491 H4911 109.2 no
C501 C491 H4912 108.7 no
H4911 C491 H4912 109.5 no
C501 C491 H4913 110.5 no
H4911 C491 H4913 109.5 no
H4912 C491 H4913 109.5 no
O21 C501 C491 125(2) yes
O21 C501 H5011 106.8 no
C491 C501 H5011 106.3 no
O21 C501 H5012 104.2 no
C491 C501 H5012 104.6 no
H5011 C501 H5012 109.5 no
C51 C521 H5211 110.7 no
C51 C521 H5212 108.7 no
H5211 C521 H5212 109.5 no
C51 C521 H5213 108.9 no
H5211 C521 H5213 109.5 no
H5212 C521 H5213 109.5 no

loop_
_geom_bond_atom_site_label_1
_geom_bond_atom_site_label_2
_geom_bond_distance
_geom_bond_publ_flag
V1 O1 1.925(2) yes
V1 N1 2.054(3) yes
V1 N2 2.058(3) yes
V1 N3 2.096(2) yes
O1 C30 1.333(3) yes
O2 C50 1.383(8) yes
O2 C51 1.425(5) yes
O21 C51 1.299(9) yes
O21 C501 1.29(2) yes
N1 C1 1.442(4) yes
N1 C13 1.336(4) yes
N2 C15 1.337(4) yes
N2 C18 1.432(4) yes
N3 C42 1.353(4) yes
N3 C46 1.352(4) yes
N4 C44 1.359(4) yes
N4 C47 1.456(4) yes
N4 C48 1.453(4) yes
C1 C2 1.407(4) yes
C1 C6 1.406(4) yes
C2 C3 1.380(4) yes
C2 C7 1.522(4) yes
C3 C4 1.388(5) yes
C3 H31 0.936 no
C4 C5 1.368(5) yes
C4 H41 0.943 no
C5 C6 1.393(4) yes
C5 H51 0.942 no
C6 C10 1.514(4) yes
C7 C8 1.513(4) yes
C7 C9 1.519(4) yes
C7 H71 0.961 no
C8 H81 0.986 no
C8 H82 0.963 no
C8 H83 0.968 no
C9 H91 0.970 no
C9 H92 0.963 no
C9 H93 0.965 no
C10 C11 1.543(5) yes
C10 C12 1.523(5) yes
C10 H101 0.980 no
C11 H111 0.964 no
C11 H112 0.955 no
C11 H113 0.961 no
C12 H121 0.964 no
C12 H122 0.965 no
C12 H123 0.978 no
C13 C14 1.390(4) yes
C13 C16 1.504(4) yes
C14 C15 1.396(4) yes
C14 H141 0.931 no
C15 C17 1.510(4) yes
C16 H161 0.941 no
C16 H162 0.967 no
C16 H163 0.948 no
C17 H171 0.954 no
C17 H172 0.952 no
C17 H173 0.948 no
C18 C19 1.410(5) yes
C18 C23 1.411(4) yes
C19 C20 1.385(5) yes
C19 C24 1.521(5) yes
C20 C21 1.369(5) yes
C20 H201 0.940 no
C21 C22 1.363(6) yes
C21 H211 0.932 no
C22 C23 1.392(5) yes
C22 H221 0.930 no
C23 C27 1.514(5) yes
C24 C25 1.511(5) yes
C24 C26 1.530(5) yes
C24 H241 0.969 no
C25 H251 0.971 no
C25 H252 0.979 no
C25 H253 0.961 no
C26 H261 0.982 no
C26 H262 0.968 no
C26 H263 0.973 no
C27 C28 1.535(5) yes
C27 C29 1.518(5) yes
C27 H271 0.974 no
C28 H281 0.970 no
C28 H282 0.964 no
C28 H283 0.956 no
C29 H291 0.963 no
C29 H292 0.975 no
C29 H293 0.976 no
C30 C31 1.409(4) yes
C30 C35 1.422(4) yes
C31 C32 1.391(4) yes
C31 C36 1.511(4) yes
C32 C33 1.379(5) yes
C32 H321 0.933 no
C33 C34 1.368(5) yes
C33 H331 0.932 no
C34 C35 1.378(4) yes
C34 H341 0.934 no
C35 C39 1.510(4) yes
C36 C37 1.516(5) yes
C36 C38 1.524(4) yes
C36 H361 0.959 no
C37 H371 0.963 no
C37 H372 0.968 no
C37 H373 0.966 no
C38 H381 0.973 no
C38 H382 0.967 no
C38 H383 0.955 no
C39 C40 1.512(5) yes
C39 C41 1.523(5) yes
C39 H391 0.970 no
C40 H401 0.976 no
C40 H402 0.965 no
C40 H403 0.957 no
C41 H411 0.971 no
C41 H412 0.956 no
C41 H413 0.967 no
C42 C43 1.361(4) yes
C42 H421 0.958 no
C43 C44 1.410(4) yes
C43 H431 0.940 no
C44 C45 1.401(4) yes
C45 C46 1.362(4) yes
C45 H451 0.937 no
C46 H461 0.954 no
C47 H471 0.972 no
C47 H472 0.970 no
C47 H473 0.972 no
C48 H481 0.961 no
C48 H482 0.955 no
C48 H483 0.965 no
C49 C50 1.446(10) yes
C49 H491 0.952 no
C49 H492 0.948 no
C49 H493 0.951 no
C50 H501 0.950 no
C50 H502 0.950 no
C51 C521 1.444(14) yes
C51 H513 0.950 no
C51 H514 0.950 no
C51 C52 1.402(8) yes
C51 H511 0.950 no
C51 H512 0.950 no
C52 H521 0.950 no
C52 H522 0.950 no
C52 H523 0.950 no
C491 C501 1.26(2) yes
C491 H4911 0.950 no
C491 H4912 0.950 no
C491 H4913 0.950 no
C501 H5011 0.950 no
C501 H5012 0.950 no
C521 H5211 0.950 no
C521 H5212 0.950 no
C521 H5213 0.950 no

loop_
_geom_torsion_atom_site_label_1
_geom_torsion_atom_site_label_2
_geom_torsion_atom_site_label_3
_geom_torsion_atom_site_label_4
_geom_torsion
_geom_torsion_publ_flag
O1 V1 N1 C1 22.5(2) no
O1 V1 N1 C13 -150.0(2) no
N2 V1 N1 C1 165.23(19) no
N2 V1 N1 C13 -7.3(2) no
N3 V1 N1 C1 -87.64(19) no
N3 V1 N1 C13 99.8(2) no
O1 V1 N2 C15 148.7(2) no
O1 V1 N2 C18 -24.7(2) no
N1 V1 N2 C15 10.2(2) no
N1 V1 N2 C18 -163.3(2) no
N3 V1 N2 C15 -97.4(2) no
N3 V1 N2 C18 89.2(2) no
O1 V1 N3 C42 -173.1(2) no
O1 V1 N3 C46 1.6(2) no
N1 V1 N3 C42 -43.2(2) no
N1 V1 N3 C46 131.6(2) no
N2 V1 N3 C42 49.9(2) no
N2 V1 N3 C46 -135.3(2) no
C50 O2 C51 C52 -167.79 no
C51 O2 C50 C49 -176.88 no
V1 N1 C1 C6 104.2(3) no
C13 N1 C1 C2 99.9(3) no
V1 N1 C13 C14 -0.7(4) no
V1 N1 C13 C16 177.9(2) no
C13 N1 C1 C6 -82.5(3) no
V1 N1 C1 C2 -73.5(3) no
C1 N1 C13 C16 5.8(4) no
C1 N1 C13 C14 -172.9(3) no
C18 N2 C15 C14 168.1(3) no
C18 N2 C15 C17 -10.7(4) no
V1 N2 C15 C17 176.1(2) no
V1 N2 C18 C23 -92.3(3) no
C15 N2 C18 C19 -87.8(4) no
V1 N2 C18 C19 86.4(3) no
V1 N2 C15 C14 -5.2(4) no
C15 N2 C18 C23 93.5(3) no
C46 N3 C42 C43 -2.0(4) no
V1 N3 C46 C45 -172.0(2) no
V1 N3 C42 C43 173.2(2) no
C42 N3 C46 C45 3.1(4) no
C47 N4 C44 C45 -6.6(5) no
C47 N4 C44 C43 172.4(3) no
C48 N4 C44 C45 -176.6(3) no
C48 N4 C44 C43 2.4(5) no
N1 C1 C2 C7 -0.2(4) no
C6 C1 C2 C3 2.7(4) no
N1 C1 C6 C5 -179.3(3) no
N1 C1 C6 C10 0.1(4) no
C6 C1 C2 C7 -177.8(3) no
N1 C1 C2 C3 -179.7(3) no
C2 C1 C6 C10 177.6(3) no
C2 C1 C6 C5 -1.7(4) no
C7 C2 C3 C4 178.5(3) no
C1 C2 C3 C4 -2.0(5) no
C3 C2 C7 C8 -33.3(4) no
C1 C2 C7 C8 147.2(3) no
C1 C2 C7 C9 -86.7(3) no
C3 C2 C7 C9 92.8(3) no
C2 C3 C4 C5 0.2(5) no
C3 C4 C5 C6 0.9(5) no
C4 C5 C6 C1 -0.1(5) no
C4 C5 C6 C10 -179.5(3) no
C1 C6 C10 C12 -114.0(3) no
C1 C6 C10 C11 123.4(3) no
C5 C6 C10 C11 -57.3(4) no
C5 C6 C10 C12 65.3(4) no
N1 C13 C14 C15 11.0(5) no
C16 C13 C14 C15 -167.7(3) no
C13 C14 C15 C17 170.9(3) no
C13 C14 C15 N2 -8.0(5) no
N2 C18 C19 C20 -179.5(3) no
C23 C18 C19 C24 -179.2(3) no
N2 C18 C19 C24 2.0(5) no
C23 C18 C19 C20 -0.8(5) no
C19 C18 C23 C22 0.3(5) no
C19 C18 C23 C27 179.5(3) no
N2 C18 C23 C22 179.0(3) no
N2 C18 C23 C27 -1.8(4) no
C18 C19 C20 C21 0.6(6) no
C18 C19 C24 C26 118.6(4) no
C24 C19 C20 C21 179.1(4) no
C18 C19 C24 C25 -117.7(4) no
C20 C19 C24 C26 -59.8(5) no
C20 C19 C24 C25 63.9(5) no
C19 C20 C21 C22 0.2(6) no
C20 C21 C22 C23 -0.8(6) no
C21 C22 C23 C18 0.5(5) no
C21 C22 C23 C27 -178.8(4) no
C18 C23 C27 C28 -118.1(4) no
C22 C23 C27 C29 -61.7(4) no
C22 C23 C27 C28 61.2(4) no
C18 C23 C27 C29 119.0(3) no
O1 C30 C31 C36 -2.6(4) no
C35 C30 C31 C32 -0.1(4) no
O1 C30 C35 C34 -178.9(3) no
O1 C30 C35 C39 2.7(4) no
C35 C30 C31 C36 178.2(3) no
O1 C30 C31 C32 179.1(3) no
C31 C30 C35 C39 -178.1(3) no
C31 C30 C35 C34 0.3(4) no
C36 C31 C32 C33 -179.1(3) no
C30 C31 C32 C33 -0.8(4) no
C32 C31 C36 C37 84.2(3) no
C30 C31 C36 C37 -94.1(3) no
C30 C31 C36 C38 141.7(3) no
C32 C31 C36 C38 -40.0(4) no
C31 C32 C33 C34 1.4(5) no
C32 C33 C34 C35 -1.2(5) no
C33 C34 C35 C39 178.7(3) no
C33 C34 C35 C30 0.4(5) no
C34 C35 C39 C40 45.4(4) no
C30 C35 C39 C40 -136.3(3) no
C30 C35 C39 C41 99.9(3) no
C34 C35 C39 C41 -78.4(4) no
N3 C42 C43 C44 -0.8(5) no
C42 C43 C44 C45 2.7(4) no
C42 C43 C44 N4 -176.4(3) no
N4 C44 C45 C46 177.4(3) no
C43 C44 C45 C46 -1.7(4) no
C44 C45 C46 N3 -1.3(5) no
